data_7121001
loop_
_publ_author_name
'Tan, Xuefeng'
'Zeng, Weijun'
'Zhang, Xiaoyong'
'Chung, Lung Wa'
'Zhang, Xumu'

_publ_section_title
;
 Development of a novel secondary phosphine oxide-ruthenium(ii) catalyst
 and its application for carbonyl reduction.
;
_journal_issue 5
_journal_name_full 'Chemical communications (Cambridge, England)'
_journal_page_first 535
_journal_page_last 538
_journal_paper_doi 10.1039/c7cc07647a
_journal_volume 54
_journal_year 2018
_chemical_formula_moiety 'C55 H44 O2 P4 Ru, 0.44(C H2 Cl2), 0.78(C4 H10 O), H2 O'
_chemical_formula_sum 'C58.56 H54.68 Cl0.88 O3.78 P4 Ru'
_chemical_formula_weight 1074.96
_space_group_crystal_system monoclinic
_space_group_IT_number 14
_space_group_name_Hall '-P 2ybc'
_space_group_name_H-M_alt 'P 1 21/c 1'
_symmetry_space_group_name_Hall '-P 2ybc'
_symmetry_space_group_name_H-M 'P 1 21/c 1'
_atom_sites_solution_hydrogens mixed
_atom_sites_solution_primary dual
_audit_creation_date 2017-02-28
_audit_creation_method
;
Olex2 1.2
(compiled 2017.02.23 svn.r3390 for OlexSys, GUI svn.r5318)
;
_audit_update_record
;
2017-03-01 deposited with the CCDC.
2017-12-14 downloaded from the CCDC.
;
_cell_angle_alpha 90
_cell_angle_beta 90.103(3)
_cell_angle_gamma 90
_cell_formula_units_Z 4
_cell_length_a 12.4387(11)
_cell_length_b 16.8670(15)
_cell_length_c 24.294(2)
_cell_measurement_reflns_used 9342
_cell_measurement_temperature 140
_cell_measurement_theta_max 27.60
_cell_measurement_theta_min 2.34
_cell_volume 5097.0(8)
_computing_cell_refinement 'SAINT v8.34A (Bruker, 2013)'
_computing_data_reduction 'SAINT v8.34A (Bruker, 2013)'
_computing_molecular_graphics 'Olex2 (Dolomanov et al., 2009)'
_computing_publication_material 'Olex2 (Dolomanov et al., 2009)'
_computing_structure_refinement 'XL (Sheldrick, 2008)'
_computing_structure_solution 'ShelXT (Sheldrick, 2015)'
_diffrn_ambient_temperature 140
_diffrn_measured_fraction_theta_full 0.999
_diffrn_measured_fraction_theta_max 0.998
_diffrn_measurement_device_type 'Bruker APEX-II CCD'
_diffrn_measurement_method '\f and \w scans'
_diffrn_radiation_type MoK\a
_diffrn_radiation_wavelength 0.71073
_diffrn_reflns_av_R_equivalents 0.0577
_diffrn_reflns_av_unetI/netI 0.0211
_diffrn_reflns_Laue_measured_fraction_full 0.999
_diffrn_reflns_Laue_measured_fraction_max 0.998
_diffrn_reflns_limit_h_max 16
_diffrn_reflns_limit_h_min -16
_diffrn_reflns_limit_k_max 21
_diffrn_reflns_limit_k_min -21
_diffrn_reflns_limit_l_max 31
_diffrn_reflns_limit_l_min -31
_diffrn_reflns_number 193627
_diffrn_reflns_point_group_measured_fraction_full 0.999
_diffrn_reflns_point_group_measured_fraction_max 0.998
_diffrn_reflns_theta_full 25.242
_diffrn_reflns_theta_max 27.594
_diffrn_reflns_theta_min 2.199
_diffrn_standards_number 0
_exptl_absorpt_coefficient_mu 0.526
_exptl_absorpt_correction_T_max 0.2616
_exptl_absorpt_correction_T_min 0.2301
_exptl_absorpt_correction_type multi-scan
_exptl_absorpt_process_details
;
SADABS-2014/5 (Bruker,2014/5) was used for absorption correction.
wR2(int) was 0.1430 before and 0.0589 after correction.
The Ratio of minimum to maximum transmission is 0.8796.
The \l/2 correction factor is Not present.
;
_exptl_crystal_colour colourless
_exptl_crystal_colour_primary colourless
_exptl_crystal_density_diffrn 1.401
_exptl_crystal_description block
_exptl_crystal_F_000 2221
_exptl_crystal_size_max 0.4
_exptl_crystal_size_mid 0.32
_exptl_crystal_size_min 0.28
_refine_diff_density_max 0.606
_refine_diff_density_min -0.375
_refine_diff_density_rms 0.060
_refine_ls_extinction_method none
_refine_ls_goodness_of_fit_ref 1.044
_refine_ls_hydrogen_treatment mixed
_refine_ls_matrix_type full
_refine_ls_number_parameters 677
_refine_ls_number_reflns 11791
_refine_ls_number_restraints 62
_refine_ls_restrained_S_all 1.045
_refine_ls_R_factor_all 0.0344
_refine_ls_R_factor_gt 0.0272
_refine_ls_shift/su_max 0.002
_refine_ls_shift/su_mean 0.000
_refine_ls_structure_factor_coef Fsqd
_refine_ls_weighting_details 'w=1/[\s^2^(Fo^2^)+(0.0307P)^2^+3.6003P] where P=(Fo^2^+2Fc^2^)/3'
_refine_ls_weighting_scheme calc
_refine_ls_wR_factor_gt 0.0656
_refine_ls_wR_factor_ref 0.0684
_reflns_Friedel_coverage 0.000
_reflns_number_gt 10337
_reflns_number_total 11791
_reflns_threshold_expression 'I > 2\s(I)'
_cod_data_source_file c7cc07647a2.cif
_cod_data_source_block cxy0006
_cod_depositor_comments 'Adding full bibliography for 7121001.cif.'
_cod_database_code 7121001
_shelx_shelxl_version_number 2014/7
_shelx_space_group_comment
;
The symmetry employed for this shelxl refinement is uniquely defined
by the following loop, which should always be used as a source of
symmetry information in preference to the above space-group names.
They are only intended as comments.
;
_olex2_refinement_description
;
1. Fixed Uiso
 At 1.2 times of:
  All C(H) groups, All C(H,H) groups
 At 1.5 times of:
  All C(H,H,H) groups, All O(H,H) groups
2. Restrained distances
 Cl3-C59 = Cl4-C59 = Cl1-C60 = Cl2-C60
 1.79 with sigma of 0.02
 C58-C57 = C56-C55
 1.54 with sigma of 0.02
 Cl2-Cl1 = Cl4-Cl3
 2.92 with sigma of 0.04
3. Uiso/Uaniso restraints and constraints
Cl3 \\sim Cl3 \\sim Cl4 \\sim Cl4 \\sim C59 \\sim C59 \\sim C59: within 2.3A
with sigma of 0.01 and sigma for terminal atoms of 0.02
Cl1 \\sim Cl1 \\sim Cl2 \\sim Cl2 \\sim C60 \\sim C60 \\sim C60: within 2.3A
with sigma of 0.01 and sigma for terminal atoms of 0.02
O3 \\sim O3 \\sim O3 \\sim C55 \\sim C55 \\sim C56 \\sim C56 \\sim C56 \\sim
C57 \\sim C57 \\sim C57 \\sim C58 \\sim C58: within 2.3A with sigma of 0.01 and
sigma for terminal atoms of 0.02
Uanis(C60) \\sim Ueq: with sigma of 0.005 and sigma for terminal atoms of 0.01
4. Others
 Sof(Cl3)=Sof(Cl4)=Sof(C59)=Sof(H59A)=Sof(H59B)=Sof(Cl1)=Sof(Cl2)=Sof(C60)=
 Sof(H60A)=Sof(H60B)=1-FVAR(1)
 Sof(O3)=Sof(C55)=Sof(H55A)=Sof(H55B)=Sof(H55C)=Sof(C56)=Sof(H56A)=Sof(H56B)=
 Sof(C57)=Sof(H57A)=Sof(H57B)=Sof(C58)=Sof(H58A)=Sof(H58B)=Sof(H58C)=FVAR(1)
5.a Free rotating group:
 O4(H4A,H4B)
5.b Secondary CH2 refined with riding coordinates:
 C59(H59A,H59B), C60(H60A,H60B), C56(H56A,H56B), C57(H57A,H57B)
5.c Aromatic/amide H refined with riding coordinates:
 C1(H1), C2(H2), C3(H3), C4(H4), C5(H5), C8(H8), C9(H9), C10(H10), C11(H11),
 C12(H12), C14(H14), C15(H15), C16(H16), C17(H17), C20(H20), C21(H21), C22(H22),
  C23(H23), C26(H26), C27(H27), C28(H28), C29(H29), C30(H30), C32(H32),
 C33(H33), C34(H34), C35(H35), C36(H36), C38(H38), C39(H39), C40(H40), C41(H41),
  C42(H42), C44(H44), C45(H45), C46(H46), C47(H47), C48(H48), C50(H50),
 C51(H51), C52(H52), C53(H53), C54(H54)
5.d Idealised Me refined as rotating group:
 C55(H55A,H55B,H55C), C58(H58A,H58B,H58C)
;
_olex2_submission_special_instructions 'No special instructions were received'

loop_
_space_group_symop_operation_xyz
'x, y, z'
'-x, y+1/2, -z+1/2'
'-x, -y, -z'
'x, -y-1/2, z-1/2'

loop_
_atom_site_label
_atom_site_type_symbol
_atom_site_fract_x
_atom_site_fract_y
_atom_site_fract_z
_atom_site_U_iso_or_equiv
_atom_site_adp_type
_atom_site_occupancy
_atom_site_site_symmetry_order
_atom_site_calc_flag
_atom_site_refinement_flags_posn
_atom_site_refinement_flags_adp
_atom_site_refinement_flags_occupancy
_atom_site_disorder_assembly
_atom_site_disorder_group
Ru1 Ru 0.24507(2) 0.79072(2) 0.39589(2) 0.01361(4) Uani 1 1 d . . . . .
H H 0.2268(19) 0.6979(14) 0.3716(10) 0.046(7) Uiso 1 1 d . . . . .
P1 P 0.32975(3) 0.84057(2) 0.31271(2) 0.01570(8) Uani 1 1 d . . . . .
P2 P 0.06619(3) 0.80013(2) 0.36754(2) 0.01603(8) Uani 1 1 d . . . . .
P3 P 0.16030(3) 0.74045(2) 0.47352(2) 0.01553(8) Uani 1 1 d . . . . .
P4 P 0.39481(3) 0.72573(2) 0.43206(2) 0.01531(8) Uani 1 1 d . . . . .
O1 O 0.24831(12) 0.95507(8) 0.44873(6) 0.0338(3) Uani 1 1 d . . . . .
O2 O 0.12285(10) 0.79440(7) 0.51934(5) 0.0228(3) Uani 1 1 d . . . . .
C1 C 0.08444(14) 0.73111(11) 0.26492(8) 0.0240(4) Uani 1 1 d . . . . .
H1 H 0.1396 0.7009 0.2820 0.029 Uiso 1 1 calc R . . . .
C2 C 0.06118(16) 0.71930(12) 0.20966(8) 0.0306(4) Uani 1 1 d . . . . .
H2 H 0.1015 0.6820 0.1889 0.037 Uiso 1 1 calc R . . . .
C3 C -0.02073(18) 0.76174(13) 0.18467(8) 0.0363(5) Uani 1 1 d . . . . .
H3 H -0.0366 0.7538 0.1468 0.044 Uiso 1 1 calc R . . . .
C4 C -0.07919(18) 0.81575(13) 0.21514(9) 0.0376(5) Uani 1 1 d . . . . .
H4 H -0.1363 0.8442 0.1983 0.045 Uiso 1 1 calc R . . . .
C5 C -0.05502(15) 0.82885(12) 0.27039(8) 0.0301(4) Uani 1 1 d . . . . .
H5 H -0.0951 0.8665 0.2909 0.036 Uiso 1 1 calc R . . . .
C6 C 0.02781(13) 0.78678(10) 0.29555(7) 0.0197(3) Uani 1 1 d . . . . .
C7 C -0.00708(13) 0.88839(10) 0.38912(7) 0.0182(3) Uani 1 1 d . . . . .
C8 C 0.01458(15) 0.96062(11) 0.36392(9) 0.0303(4) Uani 1 1 d . . . . .
H8 H 0.0629 0.9627 0.3337 0.036 Uiso 1 1 calc R . . . .
C9 C -0.03352(16) 1.02954(11) 0.38237(9) 0.0334(4) Uani 1 1 d . . . . .
H9 H -0.0185 1.0784 0.3645 0.040 Uiso 1 1 calc R . . . .
C10 C -0.10332(15) 1.02803(11) 0.42662(8) 0.0305(4) Uani 1 1 d . . . . .
H10 H -0.1352 1.0756 0.4398 0.037 Uiso 1 1 calc R . . . .
C11 C -0.12577(16) 0.95646(12) 0.45124(8) 0.0311(4) Uani 1 1 d . . . . .
H11 H -0.1743 0.9547 0.4814 0.037 Uiso 1 1 calc R . . . .
C12 C -0.07863(15) 0.88671(11) 0.43274(7) 0.0245(4) Uani 1 1 d . . . . .
H12 H -0.0955 0.8378 0.4500 0.029 Uiso 1 1 calc R . . . .
C13 C -0.00701(13) 0.71934(9) 0.40117(7) 0.0183(3) Uani 1 1 d . . . . .
C14 C -0.10510(14) 0.69057(10) 0.38178(8) 0.0232(4) Uani 1 1 d . . . . .
H14 H -0.1374 0.7134 0.3500 0.028 Uiso 1 1 calc R . . . .
C15 C -0.15537(15) 0.62862(11) 0.40898(8) 0.0303(4) Uani 1 1 d . . . . .
H15 H -0.2220 0.6087 0.3957 0.036 Uiso 1 1 calc R . . . .
C16 C -0.10863(17) 0.59589(12) 0.45535(9) 0.0369(5) Uani 1 1 d . . . . .
H16 H -0.1429 0.5530 0.4736 0.044 Uiso 1 1 calc R . . . .
C17 C -0.01196(16) 0.62521(12) 0.47555(8) 0.0322(4) Uani 1 1 d . . . . .
H17 H 0.0187 0.6030 0.5079 0.039 Uiso 1 1 calc R . . . .
C18 C 0.04051(13) 0.68733(10) 0.44847(7) 0.0203(3) Uani 1 1 d . . . . .
C19 C 0.24616(13) 0.66502(9) 0.50519(6) 0.0175(3) Uani 1 1 d . . . . .
C20 C 0.21532(14) 0.62345(10) 0.55269(7) 0.0226(4) Uani 1 1 d . . . . .
H20 H 0.1468 0.6328 0.5686 0.027 Uiso 1 1 calc R . . . .
C21 C 0.28446(15) 0.56889(10) 0.57642(7) 0.0260(4) Uani 1 1 d . . . . .
H21 H 0.2626 0.5399 0.6080 0.031 Uiso 1 1 calc R . . . .
C22 C 0.38569(16) 0.55647(11) 0.55411(7) 0.0277(4) Uani 1 1 d . . . . .
H22 H 0.4319 0.5176 0.5697 0.033 Uiso 1 1 calc R . . . .
C23 C 0.41970(15) 0.60036(10) 0.50925(7) 0.0239(4) Uani 1 1 d . . . . .
H23 H 0.4902 0.5934 0.4951 0.029 Uiso 1 1 calc R . . . .
C24 C 0.34960(13) 0.65512(9) 0.48472(6) 0.0181(3) Uani 1 1 d . . . . .
C25 C 0.49803(14) 0.77763(10) 0.47269(7) 0.0197(3) Uani 1 1 d . . . . .
C26 C 0.60590(14) 0.75519(11) 0.47404(7) 0.0244(4) Uani 1 1 d . . . . .
H26 H 0.6293 0.7111 0.4529 0.029 Uiso 1 1 calc R . . . .
C27 C 0.67973(16) 0.79678(12) 0.50609(8) 0.0306(4) Uani 1 1 d . . . . .
H27 H 0.7532 0.7815 0.5062 0.037 Uiso 1 1 calc R . . . .
C28 C 0.64626(17) 0.86006(12) 0.53762(8) 0.0348(5) Uani 1 1 d . . . . .
H28 H 0.6969 0.8888 0.5591 0.042 Uiso 1 1 calc R . . . .
C29 C 0.53880(18) 0.88168(12) 0.53797(8) 0.0339(4) Uani 1 1 d . . . . .
H29 H 0.5156 0.9247 0.5603 0.041 Uiso 1 1 calc R . . A 2
C30 C 0.46488(16) 0.84076(11) 0.50586(7) 0.0269(4) Uani 1 1 d . . . . .
H30 H 0.3913 0.8558 0.5064 0.032 Uiso 1 1 calc R . . . .
C31 C 0.47020(13) 0.66371(10) 0.38427(7) 0.0181(3) Uani 1 1 d . . . . .
C32 C 0.55642(14) 0.69316(11) 0.35367(7) 0.0221(3) Uani 1 1 d . . . . .
H32 H 0.5824 0.7453 0.3604 0.026 Uiso 1 1 calc R . . . .
C33 C 0.60427(15) 0.64653(12) 0.31350(7) 0.0279(4) Uani 1 1 d . . . . .
H33 H 0.6632 0.6667 0.2930 0.034 Uiso 1 1 calc R . . . .
C34 C 0.56640(16) 0.57068(12) 0.30319(8) 0.0305(4) Uani 1 1 d . . . . .
H34 H 0.5998 0.5388 0.2759 0.037 Uiso 1 1 calc R . . . .
C35 C 0.48015(16) 0.54135(11) 0.33259(7) 0.0271(4) Uani 1 1 d . . . . .
H35 H 0.4535 0.4897 0.3250 0.033 Uiso 1 1 calc R . . . .
C36 C 0.43246(14) 0.58728(10) 0.37315(7) 0.0210(3) Uani 1 1 d . . . . .
H36 H 0.3737 0.5666 0.3935 0.025 Uiso 1 1 calc R . . . .
C37 C 0.46908(13) 0.87678(9) 0.32076(7) 0.0186(3) Uani 1 1 d . . . . .
C38 C 0.54390(14) 0.87349(11) 0.27812(7) 0.0250(4) Uani 1 1 d . . . . .
H38 H 0.5232 0.8525 0.2434 0.030 Uiso 1 1 calc R . . . .
C39 C 0.64825(15) 0.90047(12) 0.28587(8) 0.0320(4) Uani 1 1 d . . . . .
H39 H 0.6981 0.8982 0.2563 0.038 Uiso 1 1 calc R . . . .
C40 C 0.68040(15) 0.93072(12) 0.33622(8) 0.0304(4) Uani 1 1 d . . . . .
H40 H 0.7522 0.9484 0.3414 0.036 Uiso 1 1 calc R . . . .
C41 C 0.60703(15) 0.93502(11) 0.37896(8) 0.0272(4) Uani 1 1 d . . . . .
H41 H 0.6283 0.9560 0.4136 0.033 Uiso 1 1 calc R . . . .
C42 C 0.50233(14) 0.90859(10) 0.37103(7) 0.0226(4) Uani 1 1 d . . . . .
H42 H 0.4523 0.9122 0.4004 0.027 Uiso 1 1 calc R . . . .
C43 C 0.34089(13) 0.77718(10) 0.25147(7) 0.0185(3) Uani 1 1 d . . . . .
C44 C 0.35052(14) 0.80644(11) 0.19768(7) 0.0237(4) Uani 1 1 d . . . . .
H44 H 0.3514 0.8621 0.1915 0.028 Uiso 1 1 calc R . . . .
C45 C 0.35870(16) 0.75498(12) 0.15346(7) 0.0305(4) Uani 1 1 d . . . . .
H45 H 0.3638 0.7755 0.1171 0.037 Uiso 1 1 calc R . . . .
C46 C 0.35945(17) 0.67371(12) 0.16193(8) 0.0337(4) Uani 1 1 d . . . . .
H46 H 0.3645 0.6386 0.1315 0.040 Uiso 1 1 calc R . . . .
C47 C 0.35282(16) 0.64403(11) 0.21490(8) 0.0288(4) Uani 1 1 d . . . . .
H47 H 0.3548 0.5884 0.2209 0.035 Uiso 1 1 calc R . . . .
C48 C 0.34325(14) 0.69540(10) 0.25929(7) 0.0210(3) Uani 1 1 d . . . . .
H48 H 0.3382 0.6745 0.2955 0.025 Uiso 1 1 calc R . . . .
C49 C 0.26376(13) 0.93141(10) 0.28710(7) 0.0203(3) Uani 1 1 d . . . . .
C50 C 0.18883(14) 0.93049(11) 0.24441(8) 0.0264(4) Uani 1 1 d . . . . .
H50 H 0.1732 0.8822 0.2259 0.032 Uiso 1 1 calc R . . . .
C51 C 0.13662(16) 1.00027(13) 0.22871(9) 0.0350(5) Uani 1 1 d . . . . .
H51 H 0.0873 0.9995 0.1988 0.042 Uiso 1 1 calc R . . . .
C52 C 0.15609(17) 1.07038(12) 0.25630(9) 0.0385(5) Uani 1 1 d . . . . .
H52 H 0.1196 1.1175 0.2457 0.046 Uiso 1 1 calc R . . . .
C53 C 0.22855(17) 1.07202(11) 0.29932(9) 0.0339(5) Uani 1 1 d . . . . .
H53 H 0.2413 1.1201 0.3186 0.041 Uiso 1 1 calc R . . . .
C54 C 0.28309(15) 1.00308(10) 0.31450(8) 0.0261(4) Uani 1 1 d . . . . .
H54 H 0.3339 1.0048 0.3437 0.031 Uiso 1 1 calc R . . . .
C61 C 0.24963(13) 0.89379(10) 0.42850(7) 0.0206(3) Uani 1 1 d . . . . .
Cl3 Cl 0.3071(2) 0.41706(18) 0.44624(13) 0.0518(8) Uani 0.2194(14) 1 d D U P B 2
Cl4 Cl 0.3661(6) 0.3028(6) 0.3632(4) 0.087(3) Uani 0.2194(14) 1 d D U P B 2
C59 C 0.2618(12) 0.3422(8) 0.4032(7) 0.053(4) Uani 0.2194(14) 1 d D U P B 2
H59A H 0.2051 0.3634 0.3786 0.063 Uiso 0.2194(14) 1 calc R . P B 2
H59B H 0.2295 0.2994 0.4257 0.063 Uiso 0.2194(14) 1 calc R . P B 2
Cl1 Cl 0.1795(2) 0.51960(15) 0.30341(12) 0.0432(7) Uani 0.2194(14) 1 d D U P B 2
Cl2 Cl 0.0361(2) 0.46051(15) 0.38957(10) 0.0422(7) Uani 0.2194(14) 1 d D U P B 2
C60 C 0.1121(11) 0.5420(8) 0.3663(5) 0.046(3) Uani 0.2194(14) 1 d D U P B 2
H60A H 0.1658 0.5565 0.3947 0.055 Uiso 0.2194(14) 1 calc R . P B 2
H60B H 0.0640 0.5880 0.3606 0.055 Uiso 0.2194(14) 1 calc R . P B 2
O3 O 0.25473(15) 0.42974(11) 0.36327(8) 0.0382(5) Uani 0.7806(14) 1 d . U P B 1
C55 C 0.1379(3) 0.5338(2) 0.3374(2) 0.0588(12) Uani 0.7806(14) 1 d D U P B 1
H55A H 0.1222 0.5042 0.3036 0.088 Uiso 0.7806(14) 1 calc GR . P B 1
H55B H 0.1987 0.5696 0.3309 0.088 Uiso 0.7806(14) 1 calc GR . P B 1
H55C H 0.0747 0.5648 0.3480 0.088 Uiso 0.7806(14) 1 calc GR . P B 1
C56 C 0.1674(2) 0.47411(19) 0.38486(15) 0.0499(8) Uani 0.7806(14) 1 d D U P B 1
H56A H 0.1891 0.5028 0.4186 0.060 Uiso 0.7806(14) 1 calc R . P B 1
H56B H 0.1058 0.4391 0.3935 0.060 Uiso 0.7806(14) 1 calc R . P B 1
C57 C 0.2908(4) 0.3713(3) 0.40161(19) 0.0466(10) Uani 0.7806(14) 1 d D U P B 1
H57A H 0.2302 0.3364 0.4122 0.056 Uiso 0.7806(14) 1 calc R . P B 1
H57B H 0.3186 0.3973 0.4353 0.056 Uiso 0.7806(14) 1 calc R . P B 1
C58 C 0.3761(7) 0.3241(5) 0.3758(3) 0.0582(19) Uani 0.7806(14) 1 d D U P B 1
H58A H 0.3469 0.2961 0.3437 0.087 Uiso 0.7806(14) 1 calc GR . P B 1
H58B H 0.4041 0.2856 0.4023 0.087 Uiso 0.7806(14) 1 calc GR . P B 1
H58C H 0.4344 0.3593 0.3639 0.087 Uiso 0.7806(14) 1 calc GR . P B 1
O4 O -0.07892(12) 0.80640(11) 0.55944(6) 0.0437(4) Uani 1 1 d . . . . .
H4A H -0.0150 0.7965 0.5467 0.066 Uiso 1 1 d G . . . .
H4B H -0.0875 0.8574 0.5627 0.066 Uiso 1 1 d G . . . .

loop_
_atom_site_aniso_label
_atom_site_aniso_U_11
_atom_site_aniso_U_22
_atom_site_aniso_U_33
_atom_site_aniso_U_23
_atom_site_aniso_U_13
_atom_site_aniso_U_12
Ru1 0.01382(7) 0.01162(6) 0.01541(6) 0.00032(4) 0.00404(4) 0.00066(4)
P1 0.01553(19) 0.01474(19) 0.01684(19) 0.00165(15) 0.00439(15) 0.00132(15)
P2 0.01509(19) 0.01452(19) 0.01849(19) 0.00115(15) 0.00353(15) 0.00158(15)
P3 0.01557(19) 0.01412(19) 0.01690(19) 0.00062(15) 0.00333(15) -0.00210(15)
P4 0.01519(19) 0.01499(19) 0.01577(19) -0.00136(15) 0.00226(15) 0.00080(15)
O1 0.0454(8) 0.0186(7) 0.0376(8) -0.0079(6) 0.0173(6) -0.0036(6)
O2 0.0240(6) 0.0214(6) 0.0229(6) -0.0028(5) 0.0081(5) -0.0015(5)
C1 0.0200(8) 0.0221(9) 0.0299(9) -0.0025(7) 0.0008(7) -0.0024(7)
C2 0.0300(10) 0.0323(10) 0.0295(10) -0.0106(8) 0.0036(8) -0.0055(8)
C3 0.0419(12) 0.0434(12) 0.0236(9) -0.0037(9) -0.0032(8) -0.0082(10)
C4 0.0387(12) 0.0431(12) 0.0308(10) 0.0029(9) -0.0099(9) 0.0062(10)
C5 0.0291(10) 0.0327(10) 0.0285(10) 0.0007(8) -0.0002(8) 0.0082(8)
C6 0.0184(8) 0.0205(8) 0.0202(8) 0.0020(6) 0.0028(6) -0.0011(6)
C7 0.0153(8) 0.0165(8) 0.0227(8) -0.0007(6) 0.0019(6) 0.0025(6)
C8 0.0273(10) 0.0227(9) 0.0408(11) 0.0059(8) 0.0151(8) 0.0044(7)
C9 0.0338(11) 0.0177(9) 0.0488(12) 0.0051(8) 0.0102(9) 0.0046(8)
C10 0.0282(10) 0.0222(9) 0.0411(11) -0.0097(8) 0.0034(8) 0.0071(7)
C11 0.0342(11) 0.0302(10) 0.0291(10) -0.0055(8) 0.0123(8) 0.0040(8)
C12 0.0283(9) 0.0206(9) 0.0247(9) 0.0000(7) 0.0083(7) 0.0012(7)
C13 0.0178(8) 0.0145(7) 0.0228(8) -0.0003(6) 0.0033(6) -0.0008(6)
C14 0.0210(9) 0.0216(8) 0.0270(9) 0.0005(7) -0.0012(7) -0.0002(7)
C15 0.0228(9) 0.0283(10) 0.0397(11) 0.0022(8) -0.0048(8) -0.0090(7)
C16 0.0322(11) 0.0329(11) 0.0456(12) 0.0143(9) -0.0043(9) -0.0171(9)
C17 0.0303(10) 0.0324(10) 0.0339(10) 0.0132(8) -0.0063(8) -0.0116(8)
C18 0.0191(8) 0.0178(8) 0.0241(8) 0.0008(6) 0.0013(7) -0.0038(6)
C19 0.0216(8) 0.0134(7) 0.0173(7) -0.0006(6) -0.0008(6) -0.0034(6)
C20 0.0244(9) 0.0225(9) 0.0208(8) 0.0019(7) 0.0001(7) -0.0070(7)
C21 0.0359(10) 0.0212(9) 0.0207(8) 0.0044(7) -0.0033(7) -0.0090(7)
C22 0.0378(11) 0.0200(9) 0.0254(9) 0.0025(7) -0.0088(8) 0.0023(8)
C23 0.0259(9) 0.0226(9) 0.0231(8) -0.0005(7) -0.0013(7) 0.0046(7)
C24 0.0231(8) 0.0148(7) 0.0163(7) -0.0010(6) -0.0002(6) -0.0012(6)
C25 0.0214(8) 0.0198(8) 0.0180(8) 0.0013(6) 0.0009(6) -0.0043(6)
C26 0.0219(9) 0.0287(9) 0.0225(8) 0.0003(7) 0.0011(7) -0.0033(7)
C27 0.0226(9) 0.0405(11) 0.0286(10) 0.0053(8) -0.0024(7) -0.0104(8)
C28 0.0400(12) 0.0355(11) 0.0289(10) 0.0006(8) -0.0061(8) -0.0198(9)
C29 0.0477(12) 0.0271(10) 0.0268(10) -0.0070(8) -0.0003(9) -0.0070(9)
C30 0.0296(10) 0.0265(9) 0.0245(9) -0.0043(7) 0.0015(7) -0.0003(8)
C31 0.0174(8) 0.0200(8) 0.0170(7) -0.0011(6) -0.0015(6) 0.0061(6)
C32 0.0203(8) 0.0231(9) 0.0228(8) 0.0000(7) 0.0003(7) 0.0047(7)
C33 0.0240(9) 0.0352(10) 0.0246(9) 0.0012(8) 0.0070(7) 0.0095(8)
C34 0.0357(11) 0.0324(10) 0.0235(9) -0.0044(8) 0.0055(8) 0.0162(8)
C35 0.0382(11) 0.0195(9) 0.0236(9) -0.0040(7) -0.0023(8) 0.0083(8)
C36 0.0227(8) 0.0214(8) 0.0190(8) -0.0002(6) -0.0017(6) 0.0041(7)
C37 0.0183(8) 0.0154(8) 0.0223(8) 0.0034(6) 0.0041(6) 0.0016(6)
C38 0.0225(9) 0.0296(9) 0.0229(8) -0.0003(7) 0.0059(7) -0.0006(7)
C39 0.0219(9) 0.0410(11) 0.0330(10) -0.0005(9) 0.0099(8) -0.0031(8)
C40 0.0181(9) 0.0337(10) 0.0393(11) 0.0024(8) 0.0035(8) -0.0058(7)
C41 0.0261(9) 0.0266(9) 0.0289(9) -0.0013(7) 0.0006(7) -0.0040(7)
C42 0.0230(9) 0.0210(8) 0.0239(8) 0.0007(7) 0.0061(7) -0.0004(7)
C43 0.0152(8) 0.0215(8) 0.0189(8) -0.0004(6) 0.0027(6) 0.0027(6)
C44 0.0240(9) 0.0259(9) 0.0212(8) 0.0044(7) 0.0031(7) 0.0028(7)
C45 0.0385(11) 0.0369(11) 0.0161(8) 0.0019(7) 0.0035(8) 0.0053(9)
C46 0.0433(12) 0.0347(11) 0.0231(9) -0.0083(8) 0.0019(8) 0.0065(9)
C47 0.0373(11) 0.0224(9) 0.0266(9) -0.0038(7) 0.0003(8) 0.0052(8)
C48 0.0226(8) 0.0218(8) 0.0187(8) 0.0014(6) -0.0003(6) 0.0031(7)
C49 0.0187(8) 0.0181(8) 0.0241(8) 0.0077(6) 0.0105(7) 0.0037(6)
C50 0.0214(9) 0.0270(9) 0.0309(10) 0.0093(7) 0.0077(7) 0.0027(7)
C51 0.0238(10) 0.0395(12) 0.0416(11) 0.0191(9) 0.0073(8) 0.0086(8)
C52 0.0339(11) 0.0299(11) 0.0518(13) 0.0217(10) 0.0212(10) 0.0145(9)
C53 0.0411(12) 0.0196(9) 0.0412(11) 0.0072(8) 0.0223(9) 0.0065(8)
C54 0.0311(10) 0.0203(8) 0.0271(9) 0.0053(7) 0.0134(8) 0.0038(7)
C61 0.0198(8) 0.0192(8) 0.0229(8) 0.0024(7) 0.0088(7) -0.0011(6)
Cl3 0.0416(15) 0.0546(17) 0.0593(18) 0.0102(13) -0.0137(12) -0.0092(12)
Cl4 0.080(4) 0.096(6) 0.085(5) 0.039(4) 0.047(4) 0.041(4)
C59 0.051(8) 0.051(8) 0.055(7) 0.022(7) -0.011(6) 0.015(6)
Cl1 0.0524(16) 0.0265(12) 0.0508(15) -0.0049(11) 0.0318(13) -0.0057(10)
Cl2 0.0473(15) 0.0406(14) 0.0388(13) 0.0055(10) 0.0146(11) 0.0015(11)
C60 0.047(5) 0.043(5) 0.048(5) -0.003(4) 0.006(4) -0.006(4)
O3 0.0371(10) 0.0364(10) 0.0409(11) 0.0023(8) -0.0012(8) 0.0013(8)
C55 0.046(2) 0.0299(17) 0.101(4) 0.002(2) -0.032(3) -0.0040(16)
C56 0.0296(14) 0.0438(17) 0.076(2) -0.0276(16) 0.0039(14) -0.0019(12)
C57 0.051(2) 0.049(2) 0.0402(18) 0.0160(18) 0.0051(16) 0.0082(18)
C58 0.082(4) 0.049(3) 0.044(3) 0.019(2) 0.009(2) -0.013(3)
O4 0.0250(7) 0.0744(12) 0.0317(8) 0.0049(8) 0.0041(6) -0.0031(7)

loop_
_atom_type_symbol
_atom_type_description
_atom_type_scat_dispersion_real
_atom_type_scat_dispersion_imag
_atom_type_scat_source
C C 0.0033 0.0016 'International Tables Vol C Tables 4.2.6.8 and 6.1.1.4'
H H 0.0000 0.0000 'International Tables Vol C Tables 4.2.6.8 and 6.1.1.4'
Cl Cl 0.1484 0.1585 'International Tables Vol C Tables 4.2.6.8 and 6.1.1.4'
O O 0.0106 0.0060 'International Tables Vol C Tables 4.2.6.8 and 6.1.1.4'
P P 0.1023 0.0942 'International Tables Vol C Tables 4.2.6.8 and 6.1.1.4'
Ru Ru -1.2594 0.8363 'International Tables Vol C Tables 4.2.6.8 and 6.1.1.4'

loop_
_geom_angle_atom_site_label_1
_geom_angle_atom_site_label_2
_geom_angle_atom_site_label_3
_geom_angle
P1 Ru1 H 95.1(8)
P2 Ru1 H 80.3(8)
P2 Ru1 P1 98.362(16)
P3 Ru1 H 83.4(8)
P3 Ru1 P1 178.042(15)
P3 Ru1 P2 80.242(16)
P3 Ru1 P4 83.450(15)
P4 Ru1 H 78.6(8)
P4 Ru1 P1 97.401(15)
P4 Ru1 P2 154.665(16)
C61 Ru1 H 172.9(8)
C61 Ru1 P1 91.00(5)
C61 Ru1 P2 95.06(5)
C61 Ru1 P3 90.50(5)
C61 Ru1 P4 104.38(5)
C37 P1 Ru1 115.73(5)
C43 P1 Ru1 120.35(6)
C43 P1 C37 101.88(7)
C43 P1 C49 104.13(8)
C49 P1 Ru1 111.98(5)
C49 P1 C37 100.24(8)
C6 P2 Ru1 121.46(6)
C6 P2 C13 101.89(8)
C7 P2 Ru1 116.59(6)
C7 P2 C6 104.25(8)
C7 P2 C13 103.30(8)
C13 P2 Ru1 106.99(6)
O2 P3 Ru1 121.27(5)
O2 P3 C18 106.61(8)
O2 P3 C19 106.81(7)
C18 P3 Ru1 106.12(6)
C19 P3 Ru1 109.26(5)
C19 P3 C18 105.78(8)
C24 P4 Ru1 108.78(6)
C24 P4 C25 98.57(7)
C25 P4 Ru1 122.32(6)
C31 P4 Ru1 116.18(5)
C31 P4 C24 103.29(8)
C31 P4 C25 104.79(8)
C2 C1 H1 119.7
C2 C1 C6 120.65(17)
C6 C1 H1 119.7
C1 C2 H2 119.9
C3 C2 C1 120.15(18)
C3 C2 H2 119.9
C2 C3 H3 120.2
C4 C3 C2 119.58(18)
C4 C3 H3 120.2
C3 C4 H4 119.7
C3 C4 C5 120.54(19)
C5 C4 H4 119.7
C4 C5 H5 120.0
C6 C5 C4 120.06(18)
C6 C5 H5 120.0
C1 C6 P2 117.64(13)
C1 C6 C5 118.99(16)
C5 C6 P2 123.37(14)
C8 C7 P2 119.45(13)
C12 C7 P2 121.70(13)
C12 C7 C8 118.70(16)
C7 C8 H8 119.7
C9 C8 C7 120.65(17)
C9 C8 H8 119.7
C8 C9 H9 119.7
C8 C9 C10 120.61(18)
C10 C9 H9 119.7
C9 C10 H10 120.6
C11 C10 C9 118.82(17)
C11 C10 H10 120.6
C10 C11 H11 119.5
C10 C11 C12 121.07(17)
C12 C11 H11 119.5
C7 C12 C11 120.14(17)
C7 C12 H12 119.9
C11 C12 H12 119.9
C14 C13 P2 122.93(13)
C14 C13 C18 120.74(15)
C18 C13 P2 116.33(12)
C13 C14 H14 120.1
C15 C14 C13 119.78(17)
C15 C14 H14 120.1
C14 C15 H15 120.0
C16 C15 C14 120.03(17)
C16 C15 H15 120.0
C15 C16 H16 119.7
C15 C16 C17 120.56(18)
C17 C16 H16 119.7
C16 C17 H17 119.8
C16 C17 C18 120.31(18)
C18 C17 H17 119.8
C13 C18 P3 115.09(12)
C17 C18 P3 125.93(14)
C17 C18 C13 118.57(16)
C20 C19 P3 122.19(13)
C24 C19 P3 118.22(12)
C24 C19 C20 119.23(15)
C19 C20 H20 119.9
C21 C20 C19 120.24(17)
C21 C20 H20 119.9
C20 C21 H21 120.0
C20 C21 C22 120.07(16)
C22 C21 H21 120.0
C21 C22 H22 119.8
C23 C22 C21 120.37(17)
C23 C22 H22 119.8
C22 C23 H23 120.1
C22 C23 C24 119.74(17)
C24 C23 H23 120.1
C19 C24 P4 117.12(12)
C19 C24 C23 120.15(15)
C23 C24 P4 122.14(13)
C26 C25 P4 123.65(13)
C26 C25 C30 118.55(16)
C30 C25 P4 117.74(13)
C25 C26 H26 119.7
C27 C26 C25 120.66(18)
C27 C26 H26 119.7
C26 C27 H27 120.0
C28 C27 C26 120.08(19)
C28 C27 H27 120.0
C27 C28 H28 120.0
C27 C28 C29 119.97(18)
C29 C28 H28 120.0
C28 C29 H29 119.9
C28 C29 C30 120.24(18)
C30 C29 H29 119.9
C25 C30 H30 119.8
C29 C30 C25 120.45(18)
C29 C30 H30 119.8
C32 C31 P4 122.06(13)
C32 C31 C36 118.87(15)
C36 C31 P4 118.63(13)
C31 C32 H32 119.9
C33 C32 C31 120.20(17)
C33 C32 H32 119.9
C32 C33 H33 119.9
C34 C33 C32 120.27(18)
C34 C33 H33 119.9
C33 C34 H34 120.0
C35 C34 C33 120.08(17)
C35 C34 H34 120.0
C34 C35 H35 120.0
C34 C35 C36 120.04(17)
C36 C35 H35 120.0
C31 C36 H36 119.7
C35 C36 C31 120.54(17)
C35 C36 H36 119.7
C38 C37 P1 122.36(13)
C38 C37 C42 117.90(16)
C42 C37 P1 119.74(12)
C37 C38 H38 119.6
C39 C38 C37 120.75(17)
C39 C38 H38 119.6
C38 C39 H39 119.7
C40 C39 C38 120.62(17)
C40 C39 H39 119.7
C39 C40 H40 120.3
C39 C40 C41 119.48(17)
C41 C40 H40 120.3
C40 C41 H41 120.1
C40 C41 C42 119.86(17)
C42 C41 H41 120.1
C37 C42 H42 119.3
C41 C42 C37 121.37(16)
C41 C42 H42 119.3
C44 C43 P1 123.81(13)
C48 C43 P1 117.87(13)
C48 C43 C44 118.29(16)
C43 C44 H44 119.7
C45 C44 C43 120.58(17)
C45 C44 H44 119.7
C44 C45 H45 119.8
C44 C45 C46 120.33(17)
C46 C45 H45 119.8
C45 C46 H46 120.1
C47 C46 C45 119.71(17)
C47 C46 H46 120.1
C46 C47 H47 119.9
C46 C47 C48 120.12(18)
C48 C47 H47 119.9
C43 C48 H48 119.5
C47 C48 C43 120.93(16)
C47 C48 H48 119.5
C50 C49 P1 122.56(14)
C50 C49 C54 118.52(16)
C54 C49 P1 118.71(14)
C49 C50 H50 119.9
C49 C50 C51 120.26(19)
C51 C50 H50 119.9
C50 C51 H51 119.7
C52 C51 C50 120.5(2)
C52 C51 H51 119.7
C51 C52 H52 120.0
C53 C52 C51 119.92(18)
C53 C52 H52 120.0
C52 C53 H53 120.0
C52 C53 C54 120.0(2)
C54 C53 H53 120.0
C49 C54 H54 119.6
C53 C54 C49 120.70(19)
C53 C54 H54 119.6
O1 C61 Ru1 177.31(15)
Cl3 C59 Cl4 111.8(9)
Cl3 C59 H59A 109.3
Cl3 C59 H59B 109.3
Cl4 C59 H59A 109.3
Cl4 C59 H59B 109.3
H59A C59 H59B 107.9
Cl1 C60 H60A 109.4
Cl1 C60 H60B 109.4
Cl2 C60 Cl1 111.3(7)
Cl2 C60 H60A 109.4
Cl2 C60 H60B 109.4
H60A C60 H60B 108.0
C56 O3 C57 111.2(3)
H55A C55 H55B 109.5
H55A C55 H55C 109.5
H55B C55 H55C 109.5
C56 C55 H55A 109.5
C56 C55 H55B 109.5
C56 C55 H55C 109.5
O3 C56 C55 104.1(3)
O3 C56 H56A 110.9
O3 C56 H56B 110.9
C55 C56 H56A 110.9
C55 C56 H56B 110.9
H56A C56 H56B 109.0
O3 C57 H57A 109.9
O3 C57 H57B 109.9
O3 C57 C58 108.7(5)
H57A C57 H57B 108.3
C58 C57 H57A 109.9
C58 C57 H57B 109.9
C57 C58 H58A 109.5
C57 C58 H58B 109.5
C57 C58 H58C 109.5
H58A C58 H58B 109.5
H58A C58 H58C 109.5
H58B C58 H58C 109.5
H4A O4 H4B 109.5

loop_
_geom_bond_atom_site_label_1
_geom_bond_atom_site_label_2
_geom_bond_distance
Ru1 H 1.69(2)
Ru1 P1 2.4306(4)
Ru1 P2 2.3334(5)
Ru1 P3 2.3225(4)
Ru1 P4 2.3317(4)
Ru1 C61 1.9112(17)
P1 C37 1.8476(17)
P1 C43 1.8377(17)
P1 C49 1.8457(17)
P2 C6 1.8259(17)
P2 C7 1.8231(16)
P2 C13 1.8320(17)
P3 O2 1.5121(12)
P3 C18 1.8413(17)
P3 C19 1.8298(17)
P4 C24 1.8369(17)
P4 C25 1.8397(17)
P4 C31 1.8236(16)
O1 C61 1.145(2)
C1 H1 0.9500
C1 C2 1.387(3)
C1 C6 1.391(2)
C2 H2 0.9500
C2 C3 1.384(3)
C3 H3 0.9500
C3 C4 1.381(3)
C4 H4 0.9500
C4 C5 1.393(3)
C5 H5 0.9500
C5 C6 1.392(2)
C7 C8 1.390(2)
C7 C12 1.385(2)
C8 H8 0.9500
C8 C9 1.382(3)
C9 H9 0.9500
C9 C10 1.383(3)
C10 H10 0.9500
C10 C11 1.376(3)
C11 H11 0.9500
C11 C12 1.389(3)
C12 H12 0.9500
C13 C14 1.394(2)
C13 C18 1.400(2)
C14 H14 0.9500
C14 C15 1.386(3)
C15 H15 0.9500
C15 C16 1.382(3)
C16 H16 0.9500
C16 C17 1.389(3)
C17 H17 0.9500
C17 C18 1.399(2)
C19 C20 1.404(2)
C19 C24 1.390(2)
C20 H20 0.9500
C20 C21 1.385(3)
C21 H21 0.9500
C21 C22 1.388(3)
C22 H22 0.9500
C22 C23 1.384(3)
C23 H23 0.9500
C23 C24 1.402(2)
C25 C26 1.395(2)
C25 C30 1.398(2)
C26 H26 0.9500
C26 C27 1.392(3)
C27 H27 0.9500
C27 C28 1.378(3)
C28 H28 0.9500
C28 C29 1.386(3)
C29 H29 0.9500
C29 C30 1.388(3)
C30 H30 0.9500
C31 C32 1.397(2)
C31 C36 1.398(2)
C32 H32 0.9500
C32 C33 1.388(2)
C33 H33 0.9500
C33 C34 1.386(3)
C34 H34 0.9500
C34 C35 1.382(3)
C35 H35 0.9500
C35 C36 1.388(2)
C36 H36 0.9500
C37 C38 1.395(2)
C37 C42 1.396(2)
C38 H38 0.9500
C38 C39 1.388(3)
C39 H39 0.9500
C39 C40 1.384(3)
C40 H40 0.9500
C40 C41 1.385(3)
C41 H41 0.9500
C41 C42 1.390(3)
C42 H42 0.9500
C43 C44 1.402(2)
C43 C48 1.393(2)
C44 H44 0.9500
C44 C45 1.385(3)
C45 H45 0.9500
C45 C46 1.386(3)
C46 H46 0.9500
C46 C47 1.383(3)
C47 H47 0.9500
C47 C48 1.388(2)
C48 H48 0.9500
C49 C50 1.393(3)
C49 C54 1.401(3)
C50 H50 0.9500
C50 C51 1.397(3)
C51 H51 0.9500
C51 C52 1.381(3)
C52 H52 0.9500
C52 C53 1.379(3)
C53 H53 0.9500
C53 C54 1.396(3)
C54 H54 0.9500
Cl3 C59 1.733(14)
Cl4 C59 1.753(14)
C59 H59A 0.9900
C59 H59B 0.9900
Cl1 C60 1.784(11)
Cl2 C60 1.762(12)
C60 H60A 0.9900
C60 H60B 0.9900
O3 C56 1.420(3)
O3 C57 1.428(5)
C55 H55A 0.9800
C55 H55B 0.9800
C55 H55C 0.9800
C55 C56 1.574(5)
C56 H56A 0.9900
C56 H56B 0.9900
C57 H57A 0.9900
C57 H57B 0.9900
C57 C58 1.468(8)
C58 H58A 0.9800
C58 H58B 0.9800
C58 H58C 0.9800
O4 H4A 0.8696
O4 H4B 0.8700
